data_7038737
loop_
_publ_author_name
'Lin, Lin'
'Zhang, Ying-Ying'
'Lin, Yue-Jian'
'Jin, Guo-Xin'

_publ_section_title
;
 Half-sandwich rhodium and iridium metallamacrocycles constructed via C-H
 activation.
;
_journal_issue 16
_journal_name_full 'Dalton transactions (Cambridge, England : 2003)'
_journal_page_first 7014
_journal_page_last 7021
_journal_paper_doi 10.1039/c5dt04777c
_journal_volume 45
_journal_year 2016
_chemical_formula_sum 'C71 H84 Cl6 F12 N6 O16 Rh4 S4'
_chemical_formula_weight 2258.02
_chemical_name_systematic
; 
 ? 
;
_space_group_crystal_system monoclinic
_space_group_IT_number 14
_space_group_name_Hall '-P 2ybc'
_space_group_name_H-M_alt 'P 1 21/c 1'
_symmetry_space_group_name_Hall '-P 2ybc'
_symmetry_space_group_name_H-M 'P 1 21/c 1'
_atom_sites_solution_hydrogens geom
_audit_creation_method SHELXL-2013
_audit_update_record
;
2016-02-01 deposited with the CCDC.
2016-03-09 downloaded from the CCDC.
;
_cell_angle_alpha 90
_cell_angle_beta 97.4570(10)
_cell_angle_gamma 90
_cell_formula_units_Z 4
_cell_length_a 22.8010(19)
_cell_length_b 12.6790(11)
_cell_length_c 32.042(3)
_cell_measurement_reflns_used 9940
_cell_measurement_temperature 193(2)
_cell_measurement_theta_max 26.90
_cell_measurement_theta_min 2.31
_cell_volume 9184.8(14)
_computing_cell_refinement 'Bruker SAINT'
_computing_data_collection 'Bruker APEX2'
_computing_data_reduction 'Bruker SAINT'
_computing_molecular_graphics 'Bruker SHELXTL'
_computing_publication_material 'Bruker SHELXTL'
_computing_structure_refinement 'SHELXL-2013 (Sheldrick, 2013)'
_computing_structure_solution 'SHELXS-97 (Sheldrick, 2008)'
_diffrn_ambient_temperature 193(2)
_diffrn_measured_fraction_theta_full 0.997
_diffrn_measured_fraction_theta_max 0.996
_diffrn_measurement_device_type 'Bruker APEX-II CCD'
_diffrn_measurement_method '\f and \w scans'
_diffrn_radiation_type MoK\a
_diffrn_radiation_wavelength 0.71073
_diffrn_reflns_av_R_equivalents 0.0506
_diffrn_reflns_av_unetI/netI 0.0597
_diffrn_reflns_Laue_measured_fraction_full 0.997
_diffrn_reflns_Laue_measured_fraction_max 0.996
_diffrn_reflns_limit_h_max 29
_diffrn_reflns_limit_h_min -29
_diffrn_reflns_limit_k_max 16
_diffrn_reflns_limit_k_min -16
_diffrn_reflns_limit_l_max 41
_diffrn_reflns_limit_l_min -32
_diffrn_reflns_number 66884
_diffrn_reflns_point_group_measured_fraction_full 0.997
_diffrn_reflns_point_group_measured_fraction_max 0.996
_diffrn_reflns_theta_full 25.242
_diffrn_reflns_theta_max 27.548
_diffrn_reflns_theta_min 0.901
_exptl_absorpt_coefficient_mu 1.057
_exptl_absorpt_correction_T_max 0.746
_exptl_absorpt_correction_T_min 0.635
_exptl_absorpt_correction_type multi-scan
_exptl_absorpt_process_details sadabs
_exptl_crystal_colour orange
_exptl_crystal_density_diffrn 1.633
_exptl_crystal_description block
_exptl_crystal_F_000 4536
_exptl_crystal_size_max 0.180
_exptl_crystal_size_mid 0.100
_exptl_crystal_size_min 0.100
_platon_squeeze_details
; 
 In asymmetric unit of this data, there was one disordered
 dichloromethane molecule which could not be restrained
 properly. Therefore, SQUEEZE algorithm was used to omit it. 
;
_refine_diff_density_max 1.431
_refine_diff_density_min -1.171
_refine_diff_density_rms 0.137
_refine_ls_extinction_method none
_refine_ls_goodness_of_fit_ref 1.025
_refine_ls_hydrogen_treatment constr
_refine_ls_matrix_type full
_refine_ls_number_parameters 1107
_refine_ls_number_reflns 21129
_refine_ls_number_restraints 168
_refine_ls_restrained_S_all 1.029
_refine_ls_R_factor_all 0.0829
_refine_ls_R_factor_gt 0.0557
_refine_ls_shift/su_max 0.006
_refine_ls_shift/su_mean 0.000
_refine_ls_structure_factor_coef Fsqd
_refine_ls_weighting_details
; 
 w=1/[\s^2^(Fo^2^)+(0.0812P)^2^+9.3224P] 
 where P=(Fo^2^+2Fc^2^)/3 
;
_refine_ls_weighting_scheme calc
_refine_ls_wR_factor_gt 0.1378
_refine_ls_wR_factor_ref 0.1500
_reflns_Friedel_coverage 0.000
_reflns_number_gt 15345
_reflns_number_total 21129
_reflns_threshold_expression 'I > 2\s(I)'
_cod_data_source_file c5dt04777c2.cif
_cod_data_source_block 1c
_cod_depositor_comments 'Adding full bibliography for 7038734--7038741.cif.'
_cod_original_cell_volume 9184.7(13)
_cod_database_code 7038737
_shelx_space_group_comment
; 
The symmetry employed for this shelxl refinement is uniquely defined 
by the following loop, which should always be used as a source of 
symmetry information in preference to the above space-group names. 
They are only intended as comments. 
;
_shelx_estimated_absorpt_t_min 0.832
_shelx_estimated_absorpt_t_max 0.902
_shelxl_version_number 2013-2

loop_
_space_group_symop_operation_xyz
'x, y, z'
'-x, y+1/2, -z+1/2'
'-x, -y, -z'
'x, -y-1/2, z-1/2'

loop_
_atom_site_label
_atom_site_type_symbol
_atom_site_fract_x
_atom_site_fract_y
_atom_site_fract_z
_atom_site_U_iso_or_equiv
_atom_site_adp_type
_atom_site_occupancy
_atom_site_site_symmetry_order
_atom_site_calc_flag
_atom_site_refinement_flags_posn
_atom_site_refinement_flags_adp
_atom_site_refinement_flags_occupancy
_atom_site_disorder_assembly
_atom_site_disorder_group
Rh1 Rh 0.33169(2) 0.03508(3) 0.45299(2) 0.02507(9) Uani 1 1 d . . . . .
Rh2 Rh 0.31228(2) 0.30759(3) 0.31750(2) 0.02477(9) Uani 1 1 d . . . . .
Rh3 Rh 0.23373(2) -0.16340(3) 0.20962(2) 0.02429(9) Uani 1 1 d . . . . .
Rh4 Rh 0.09113(2) -0.21694(3) 0.33552(2) 0.02693(10) Uani 1 1 d . . . . .
N1 N 0.38467(17) -0.0970(3) 0.44302(12) 0.0283(9) Uani 1 1 d . . . . .
N2 N 0.32170(18) -0.2040(3) 0.23174(14) 0.0345(10) Uani 1 1 d . . . . .
N3 N 0.25934(17) -0.0394(3) 0.41663(13) 0.0288(9) Uani 1 1 d . . . . .
N4 N 0.16158(17) -0.1381(3) 0.37275(13) 0.0289(9) Uani 1 1 d . . . . .
N5 N 0.28247(17) 0.1752(3) 0.28031(12) 0.0257(8) Uani 1 1 d . . . . .
N6 N 0.25205(17) -0.0135(3) 0.23863(12) 0.0273(8) Uani 1 1 d . . . . .
O1 O 0.29561(14) 0.2096(2) 0.36998(10) 0.0282(7) Uani 1 1 d . . . . .
O2 O 0.38017(14) 0.2010(2) 0.34562(10) 0.0294(7) Uani 1 1 d . . . . .
O3 O 0.13354(14) -0.1559(2) 0.28377(10) 0.0292(7) Uani 1 1 d . . . . .
O4 O 0.16327(15) -0.3051(2) 0.31369(11) 0.0331(8) Uani 1 1 d . . . . .
O5 O 0.8447(2) 0.7312(4) 0.15056(16) 0.0693(14) Uani 1 1 d . . . . .
O6 O 0.9324(3) 0.6368(4) 0.17419(17) 0.0836(17) Uani 1 1 d . . . . .
O7 O 0.9307(3) 0.8261(4) 0.18073(17) 0.0795(16) Uani 1 1 d . . . . .
O8 O 0.2831(3) 0.6271(4) 0.44371(15) 0.0729(14) Uani 1 1 d . . . . .
O9 O 0.2926(4) 0.7004(6) 0.5111(2) 0.149(4) Uani 1 1 d . U . . .
O10 O 0.3195(4) 0.5223(8) 0.5022(4) 0.192(5) Uani 1 1 d . U . . .
O11 O 0.2004(2) 0.2356(4) 0.18310(15) 0.0599(12) Uani 1 1 d . . . . .
O12 O 0.1341(2) 0.3826(4) 0.16935(18) 0.0753(15) Uani 1 1 d . . . . .
O13 O 0.1060(2) 0.2114(4) 0.14096(19) 0.0723(15) Uani 1 1 d . . . . .
O14 O 0.48199(18) 0.1231(4) 0.15060(15) 0.0593(12) Uani 1 1 d . . . . .
O15 O 0.4217(2) 0.1897(5) 0.20128(17) 0.0822(17) Uani 1 1 d . . . . .
O16 O 0.3928(2) 0.0307(4) 0.16179(18) 0.0733(15) Uani 1 1 d . . . . .
S1 S 0.90806(7) 0.73540(11) 0.15924(5) 0.0440(3) Uani 1 1 d . . . . .
S2 S 0.28454(11) 0.61030(16) 0.48709(6) 0.0773(6) Uani 1 1 d . . . . .
S3 S 0.15297(7) 0.28213(12) 0.15654(5) 0.0483(4) Uani 1 1 d . . . . .
S4 S 0.42460(7) 0.12883(13) 0.16395(5) 0.0494(4) Uani 1 1 d . . . . .
F1 F 0.9064(3) 0.8320(4) 0.08776(15) 0.0947(16) Uani 1 1 d . . . . .
F2 F 0.9866(2) 0.7549(7) 0.1085(2) 0.145(3) Uani 1 1 d . . . . .
F3 F 0.9112(2) 0.6654(4) 0.08336(14) 0.0874(14) Uani 1 1 d . . . . .
F4 F 0.2032(4) 0.5529(8) 0.5313(2) 0.193(4) Uani 1 1 d . U . . .
F5 F 0.1754(5) 0.6424(12) 0.4793(4) 0.255(6) Uani 1 1 d . U . . .
F6 F 0.1970(4) 0.4858(9) 0.4711(3) 0.207(5) Uani 1 1 d . U . . .
F7 F 0.2026(2) 0.2300(3) 0.08976(13) 0.0771(13) Uani 1 1 d . . . . .
F8 F 0.1463(3) 0.3649(5) 0.08188(18) 0.130(2) Uani 1 1 d . . . . .
F9 F 0.2316(2) 0.3773(3) 0.11818(18) 0.0997(17) Uani 1 1 d . . . . .
F10 F 0.4039(3) 0.3001(4) 0.1204(3) 0.137(3) Uani 1 1 d . . . . .
F11 F 0.3804(3) 0.1625(5) 0.08677(19) 0.125(2) Uani 1 1 d . . . . .
F12 F 0.3277(2) 0.2187(5) 0.1335(2) 0.128(2) Uani 1 1 d . . . . .
C1 C 0.3924(2) -0.1824(4) 0.46806(17) 0.0345(11) Uani 1 1 d . . . . .
H1 H 0.3745 -0.1846 0.4932 0.041 Uiso 1 1 calc R U . . .
C2 C 0.4263(2) -0.2676(4) 0.4577(2) 0.0436(14) Uani 1 1 d . . . . .
H2 H 0.4316 -0.3270 0.4759 0.052 Uiso 1 1 calc R U . . .
C3 C 0.4518(2) -0.2660(4) 0.42168(19) 0.0383(12) Uani 1 1 d . . . . .
H3 H 0.4750 -0.3236 0.4143 0.046 Uiso 1 1 calc R U . . .
C4 C 0.4431(2) -0.1789(4) 0.39618(17) 0.0365(12) Uani 1 1 d . . . . .
H4 H 0.4607 -0.1760 0.3709 0.044 Uiso 1 1 calc R U . . .
C5 C 0.4091(2) -0.0958(4) 0.40675(15) 0.0275(10) Uani 1 1 d . . . . .
C6 C 0.3961(2) -0.0011(4) 0.38272(16) 0.0310(10) Uani 1 1 d . . . . .
H6 H 0.4114 0.0089 0.3568 0.037 Uiso 1 1 calc R U . . .
C7 C 0.3623(2) 0.0728(3) 0.39735(14) 0.0249(9) Uani 1 1 d . . . . .
C8 C 0.3459(2) 0.1657(3) 0.37049(15) 0.0260(10) Uani 1 1 d . . . . .
C9 C 0.3693(2) -0.1812(5) 0.2131(2) 0.0471(14) Uani 1 1 d . . . . .
H9 H 0.3642 -0.1478 0.1863 0.057 Uiso 1 1 calc R U . . .
C10 C 0.4246(3) -0.2044(7) 0.2314(3) 0.072(2) Uani 1 1 d . . . . .
H10 H 0.4578 -0.1866 0.2176 0.086 Uiso 1 1 calc R U . . .
C11 C 0.4329(3) -0.2537(7) 0.2698(2) 0.068(2) Uani 1 1 d . . . . .
H11 H 0.4717 -0.2707 0.2826 0.082 Uiso 1 1 calc R U . . .
C12 C 0.3867(2) -0.2774(5) 0.2889(2) 0.0496(15) Uani 1 1 d . . . . .
H12 H 0.3921 -0.3125 0.3154 0.060 Uiso 1 1 calc R U . . .
C13 C 0.3297(2) -0.2507(4) 0.27019(18) 0.0367(12) Uani 1 1 d . . . . .
C14 C 0.2757(2) -0.2649(4) 0.28847(16) 0.0307(10) Uani 1 1 d . . . . .
H14 H 0.2757 -0.2993 0.3148 0.037 Uiso 1 1 calc R U . . .
C15 C 0.22518(19) -0.2279(3) 0.26696(15) 0.0264(10) Uani 1 1 d . . . . .
C16 C 0.1718(2) -0.2308(4) 0.28819(15) 0.0287(10) Uani 1 1 d . . . . .
C17 C 0.2188(2) 0.0154(4) 0.39161(16) 0.0322(11) Uani 1 1 d . . . . .
H17 H 0.2236 0.0893 0.3887 0.039 Uiso 1 1 calc R U . . .
C18 C 0.1698(2) -0.0340(4) 0.36995(16) 0.0300(10) Uani 1 1 d . . . . .
H18 H 0.1415 0.0070 0.3527 0.036 Uiso 1 1 calc R U . . .
C19 C 0.2017(2) -0.1921(4) 0.39805(17) 0.0368(12) Uani 1 1 d . . . . .
H19 H 0.1970 -0.2662 0.4008 0.044 Uiso 1 1 calc R U . . .
C20 C 0.2497(2) -0.1435(4) 0.42031(17) 0.0370(12) Uani 1 1 d . . . . .
H20 H 0.2768 -0.1843 0.4387 0.044 Uiso 1 1 calc R U . . .
C21 C 0.2317(2) 0.1246(4) 0.28476(15) 0.0264(10) Uani 1 1 d . . . . .
H21 H 0.2055 0.1536 0.3025 0.032 Uiso 1 1 calc R U . . .
C22 C 0.2173(2) 0.0313(4) 0.26387(16) 0.0296(10) Uani 1 1 d . . . . .
H22 H 0.1811 -0.0024 0.2676 0.036 Uiso 1 1 calc R U . . .
C23 C 0.3007(2) 0.0415(4) 0.23221(17) 0.0346(11) Uani 1 1 d . . . . .
H23 H 0.3250 0.0159 0.2125 0.042 Uiso 1 1 calc R U . . .
C24 C 0.3159(2) 0.1334(4) 0.25339(16) 0.0341(11) Uani 1 1 d . . . . .
H24 H 0.3514 0.1684 0.2488 0.041 Uiso 1 1 calc R U . . .
C25 C 0.3582(2) 0.1792(3) 0.48672(13) 0.049(3) Uani 0.596(11) 1 d G U P A 1
C26 C 0.2955(3) 0.1795(4) 0.47940(13) 0.059(4) Uani 0.596(11) 1 d G U P A 1
C27 C 0.27481(18) 0.0928(5) 0.50133(13) 0.049(3) Uani 0.596(11) 1 d G U P A 1
C28 C 0.3247(2) 0.0389(3) 0.52219(11) 0.029(2) Uani 0.596(11) 1 d G U P A 1
C29 C 0.37623(18) 0.0923(4) 0.51318(12) 0.033(3) Uani 0.596(11) 1 d G U P A 1
C30 C 0.3986(4) 0.2575(5) 0.4694(2) 0.108(7) Uani 0.596(11) 1 d G U P A 1
H30A H 0.3978 0.2460 0.4391 0.161 Uiso 0.596(11) 1 calc R U P A 1
H30B H 0.4390 0.2481 0.4836 0.161 Uiso 0.596(11) 1 calc R U P A 1
H30C H 0.3851 0.3293 0.4744 0.161 Uiso 0.596(11) 1 calc R U P A 1
C31 C 0.2576(4) 0.2582(6) 0.4529(2) 0.109(7) Uani 0.596(11) 1 d G U P A 1
H31A H 0.2320 0.2950 0.4705 0.164 Uiso 0.596(11) 1 calc R U P A 1
H31B H 0.2331 0.2213 0.4301 0.164 Uiso 0.596(11) 1 calc R U P A 1
H31C H 0.2829 0.3095 0.4410 0.164 Uiso 0.596(11) 1 calc R U P A 1
C32 C 0.2110(3) 0.0632(8) 0.5023(2) 0.093(6) Uani 0.596(11) 1 d G U P A 1
H32A H 0.1937 0.1093 0.5220 0.139 Uiso 0.596(11) 1 calc R U P A 1
H32B H 0.2086 -0.0103 0.5114 0.139 Uiso 0.596(11) 1 calc R U P A 1
H32C H 0.1891 0.0713 0.4740 0.139 Uiso 0.596(11) 1 calc R U P A 1
C33 C 0.3232(4) -0.0581(5) 0.54924(18) 0.071(4) Uani 0.596(11) 1 d G U P A 1
H33A H 0.3626 -0.0707 0.5645 0.107 Uiso 0.596(11) 1 calc R U P A 1
H33B H 0.3111 -0.1190 0.5314 0.107 Uiso 0.596(11) 1 calc R U P A 1
H33C H 0.2949 -0.0475 0.5694 0.107 Uiso 0.596(11) 1 calc R U P A 1
C34 C 0.4391(2) 0.0620(7) 0.5289(2) 0.067(4) Uani 0.596(11) 1 d G U P A 1
H34A H 0.4504 0.0919 0.5571 0.101 Uiso 0.596(11) 1 calc R U P A 1
H34B H 0.4655 0.0895 0.5097 0.101 Uiso 0.596(11) 1 calc R U P A 1
H34C H 0.4424 -0.0150 0.5304 0.101 Uiso 0.596(11) 1 calc R U P A 1
C25' C 0.3404(3) 0.1908(3) 0.48212(13) 0.044(4) Uani 0.404(11) 1 d G U P A 2
C26' C 0.2834(2) 0.1486(4) 0.48601(13) 0.046(5) Uani 0.404(11) 1 d G U P A 2
C27' C 0.2914(2) 0.0546(4) 0.51057(12) 0.054(6) Uani 0.404(11) 1 d G U P A 2
C28' C 0.3534(2) 0.0388(3) 0.52184(11) 0.064(6) Uani 0.404(11) 1 d G U P A 2
C29' C 0.38367(18) 0.1229(4) 0.50426(13) 0.057(6) Uani 0.404(11) 1 d G U P A 2
C30' C 0.3529(5) 0.2903(4) 0.4586(2) 0.087(8) Uani 0.404(11) 1 d G U P A 2
H30D H 0.3887 0.3242 0.4727 0.131 Uiso 0.404(11) 1 calc R U P A 2
H30E H 0.3193 0.3388 0.4581 0.131 Uiso 0.404(11) 1 calc R U P A 2
H30F H 0.3587 0.2723 0.4297 0.131 Uiso 0.404(11) 1 calc R U P A 2
C31' C 0.2246(3) 0.1953(7) 0.4673(2) 0.098(9) Uani 0.404(11) 1 d G U P A 2
H31D H 0.2074 0.1522 0.4435 0.147 Uiso 0.404(11) 1 calc R U P A 2
H31E H 0.2308 0.2674 0.4577 0.147 Uiso 0.404(11) 1 calc R U P A 2
H31F H 0.1977 0.1968 0.4888 0.147 Uiso 0.404(11) 1 calc R U P A 2
C32' C 0.2426(3) -0.0160(7) 0.5226(2) 0.130(12) Uani 0.404(11) 1 d G U P A 2
H32D H 0.2496 -0.0887 0.5141 0.196 Uiso 0.404(11) 1 calc R U P A 2
H32E H 0.2044 0.0083 0.5083 0.196 Uiso 0.404(11) 1 calc R U P A 2
H32F H 0.2423 -0.0133 0.5531 0.196 Uiso 0.404(11) 1 calc R U P A 2
C33' C 0.3820(4) -0.0517(5) 0.54795(18) 0.161(15) Uani 0.404(11) 1 d G U P A 2
H33D H 0.3874 -0.0318 0.5778 0.241 Uiso 0.404(11) 1 calc R U P A 2
H33E H 0.4206 -0.0675 0.5391 0.241 Uiso 0.404(11) 1 calc R U P A 2
H33F H 0.3566 -0.1141 0.5439 0.241 Uiso 0.404(11) 1 calc R U P A 2
C34' C 0.4501(2) 0.1377(7) 0.5084(2) 0.132(12) Uani 0.404(11) 1 d G U P A 2
H34D H 0.4623 0.1465 0.4804 0.198 Uiso 0.404(11) 1 calc R U P A 2
H34E H 0.4698 0.0756 0.5220 0.198 Uiso 0.404(11) 1 calc R U P A 2
H34F H 0.4613 0.2005 0.5254 0.198 Uiso 0.404(11) 1 calc R U P A 2
C35 C 0.3614(2) 0.4389(4) 0.30097(17) 0.0359(12) Uani 1 1 d . . . . .
C36 C 0.3128(2) 0.4227(4) 0.26889(17) 0.0333(11) Uani 1 1 d . . . . .
C37 C 0.2597(2) 0.4336(4) 0.28885(17) 0.0334(11) Uani 1 1 d . . . . .
C38 C 0.2771(2) 0.4570(4) 0.33283(17) 0.0336(11) Uani 1 1 d . . . . .
C39 C 0.3401(2) 0.4590(4) 0.34007(18) 0.0369(12) Uani 1 1 d . . . . .
C40 C 0.4253(3) 0.4287(5) 0.2946(3) 0.0599(18) Uani 1 1 d . . . . .
H40A H 0.4293 0.3738 0.2736 0.090 Uiso 1 1 calc R U . . .
H40B H 0.4488 0.4094 0.3213 0.090 Uiso 1 1 calc R U . . .
H40C H 0.4394 0.4960 0.2847 0.090 Uiso 1 1 calc R U . . .
C41 C 0.3159(3) 0.3998(5) 0.22379(18) 0.0491(15) Uani 1 1 d . . . . .
H41A H 0.3170 0.4662 0.2083 0.074 Uiso 1 1 calc R U . . .
H41B H 0.2809 0.3592 0.2122 0.074 Uiso 1 1 calc R U . . .
H41C H 0.3516 0.3589 0.2211 0.074 Uiso 1 1 calc R U . . .
C42 C 0.1971(3) 0.4279(5) 0.2682(2) 0.0479(14) Uani 1 1 d . . . . .
H42A H 0.1726 0.3942 0.2873 0.072 Uiso 1 1 calc R U . . .
H42B H 0.1954 0.3864 0.2423 0.072 Uiso 1 1 calc R U . . .
H42C H 0.1824 0.4993 0.2615 0.072 Uiso 1 1 calc R U . . .
C43 C 0.2349(3) 0.4735(4) 0.36373(19) 0.0437(13) Uani 1 1 d . . . . .
H43A H 0.2133 0.5396 0.3573 0.066 Uiso 1 1 calc R U . . .
H43B H 0.2566 0.4773 0.3922 0.066 Uiso 1 1 calc R U . . .
H43C H 0.2068 0.4147 0.3621 0.066 Uiso 1 1 calc R U . . .
C44 C 0.3775(3) 0.4846(5) 0.3805(2) 0.0584(18) Uani 1 1 d . . . . .
H44A H 0.3539 0.4772 0.4038 0.088 Uiso 1 1 calc R U . . .
H44B H 0.3919 0.5573 0.3795 0.088 Uiso 1 1 calc R U . . .
H44C H 0.4113 0.4362 0.3847 0.088 Uiso 1 1 calc R U . . .
C45 C 0.2077(3) -0.2770(4) 0.16184(17) 0.0384(12) Uani 1 1 d . . . . .
C46 C 0.1554(2) -0.2393(4) 0.17663(17) 0.0397(12) Uani 1 1 d . . . . .
C47 C 0.1526(2) -0.1284(4) 0.16958(16) 0.0361(12) Uani 1 1 d . . . . .
C48 C 0.2006(2) -0.1005(4) 0.14612(16) 0.0348(11) Uani 1 1 d . . . . .
C49 C 0.2341(2) -0.1921(4) 0.14105(16) 0.0350(11) Uani 1 1 d . . . . .
C50 C 0.2264(4) -0.3899(5) 0.1605(2) 0.0628(19) Uani 1 1 d . . . . .
H50A H 0.2121 -0.4287 0.1836 0.094 Uiso 1 1 calc R U . . .
H50B H 0.2697 -0.3938 0.1634 0.094 Uiso 1 1 calc R U . . .
H50C H 0.2098 -0.4212 0.1335 0.094 Uiso 1 1 calc R U . . .
C51 C 0.1101(3) -0.3041(5) 0.1952(2) 0.0566(17) Uani 1 1 d . . . . .
H51A H 0.0797 -0.3276 0.1727 0.085 Uiso 1 1 calc R U . . .
H51B H 0.0918 -0.2613 0.2155 0.085 Uiso 1 1 calc R U . . .
H51C H 0.1294 -0.3657 0.2096 0.085 Uiso 1 1 calc R U . . .
C52 C 0.1035(3) -0.0570(6) 0.1801(2) 0.0605(19) Uani 1 1 d . . . . .
H52A H 0.0688 -0.0659 0.1590 0.091 Uiso 1 1 calc R U . . .
H52B H 0.1168 0.0165 0.1803 0.091 Uiso 1 1 calc R U . . .
H52C H 0.0932 -0.0755 0.2080 0.091 Uiso 1 1 calc R U . . .
C53 C 0.2129(3) 0.0074(4) 0.1297(2) 0.0527(16) Uani 1 1 d . . . . .
H53A H 0.2527 0.0087 0.1212 0.079 Uiso 1 1 calc R U . . .
H53B H 0.2103 0.0599 0.1518 0.079 Uiso 1 1 calc R U . . .
H53C H 0.1837 0.0239 0.1054 0.079 Uiso 1 1 calc R U . . .
C54 C 0.2845(3) -0.2009(5) 0.11616(19) 0.0535(16) Uani 1 1 d . . . . .
H54A H 0.2701 -0.2264 0.0878 0.080 Uiso 1 1 calc R U . . .
H54B H 0.3137 -0.2505 0.1300 0.080 Uiso 1 1 calc R U . . .
H54C H 0.3029 -0.1315 0.1143 0.080 Uiso 1 1 calc R U . . .
C55 C 0.0115(2) -0.2963(5) 0.31230(19) 0.0425(13) Uani 1 1 d . . . . .
C56 C 0.0331(2) -0.3348(4) 0.3539(2) 0.0428(14) Uani 1 1 d . . . . .
C57 C 0.0340(2) -0.2481(5) 0.38187(17) 0.0433(14) Uani 1 1 d . . . . .
C58 C 0.0137(2) -0.1577(4) 0.3583(2) 0.0423(13) Uani 1 1 d . . . . .
C59 C -0.0002(2) -0.1869(5) 0.3156(2) 0.0445(14) Uani 1 1 d . . . . .
C60 C 0.0005(3) -0.3618(7) 0.2733(2) 0.081(3) Uani 1 1 d . . . . .
H60A H -0.0370 -0.3997 0.2730 0.122 Uiso 1 1 calc R U . . .
H60B H 0.0328 -0.4126 0.2728 0.122 Uiso 1 1 calc R U . . .
H60C H -0.0016 -0.3160 0.2485 0.122 Uiso 1 1 calc R U . . .
C61 C 0.0511(3) -0.4435(5) 0.3651(3) 0.077(2) Uani 1 1 d . . . . .
H61A H 0.0778 -0.4434 0.3917 0.116 Uiso 1 1 calc R U . . .
H61B H 0.0716 -0.4737 0.3428 0.116 Uiso 1 1 calc R U . . .
H61C H 0.0160 -0.4859 0.3682 0.116 Uiso 1 1 calc R U . . .
C62 C 0.0511(4) -0.2524(9) 0.4283(2) 0.093(3) Uani 1 1 d . . . . .
H62A H 0.0156 -0.2614 0.4422 0.139 Uiso 1 1 calc R U . . .
H62B H 0.0710 -0.1865 0.4379 0.139 Uiso 1 1 calc R U . . .
H62C H 0.0780 -0.3119 0.4353 0.139 Uiso 1 1 calc R U . . .
C63 C 0.0048(3) -0.0500(6) 0.3761(3) 0.076(2) Uani 1 1 d . . . . .
H63A H -0.0374 -0.0383 0.3773 0.114 Uiso 1 1 calc R U . . .
H63B H 0.0196 0.0036 0.3581 0.114 Uiso 1 1 calc R U . . .
H63C H 0.0265 -0.0452 0.4045 0.114 Uiso 1 1 calc R U . . .
C64 C -0.0210(3) -0.1119(7) 0.2810(3) 0.077(2) Uani 1 1 d . . . . .
H64A H -0.0639 -0.1025 0.2795 0.116 Uiso 1 1 calc R U . . .
H64B H -0.0114 -0.1401 0.2543 0.116 Uiso 1 1 calc R U . . .
H64C H -0.0013 -0.0436 0.2866 0.116 Uiso 1 1 calc R U . . .
C65 C 0.9288(3) 0.7489(6) 0.1081(2) 0.0605(18) Uani 1 1 d . . . . .
C66 C 0.2157(6) 0.5696(13) 0.4933(3) 0.120(4) Uani 1 1 d . . . . .
C67 C 0.1834(4) 0.3152(5) 0.1110(3) 0.076(2) Uani 1 1 d . . . . .
C68 C 0.3820(3) 0.2057(6) 0.1238(4) 0.079(3) Uani 1 1 d . . . . .
C69 C 0.4334(4) 0.9092(6) 0.0781(3) 0.074(2) Uani 1 1 d . . . . .
H69A H 0.4318 0.9552 0.1029 0.088 Uiso 1 1 calc R U . . .
H69B H 0.3931 0.9052 0.0625 0.088 Uiso 1 1 calc R U . . .
C70 C 0.5058(6) 0.1004(11) 0.3189(6) 0.163(6) Uani 1 1 d . U . . .
H70A H 0.4813 0.1116 0.3418 0.195 Uiso 1 1 calc R U . . .
H70B H 0.5106 0.1692 0.3051 0.195 Uiso 1 1 calc R U . . .
Cl1 Cl 0.48056(10) 0.96477(17) 0.04602(6) 0.0778(6) Uani 1 1 d . . . . .
Cl2 Cl 0.45557(17) 0.7849(2) 0.09495(12) 0.1319(11) Uani 1 1 d . . . . .
Cl3 Cl 0.47253(19) 0.0178(6) 0.28459(12) 0.233(3) Uani 1 1 d . U . . .
Cl4 Cl 0.5732(3) 0.0537(5) 0.3394(2) 0.267(4) Uani 1 1 d . U . . .

loop_
_atom_site_aniso_label
_atom_site_aniso_U_11
_atom_site_aniso_U_22
_atom_site_aniso_U_33
_atom_site_aniso_U_23
_atom_site_aniso_U_13
_atom_site_aniso_U_12
Rh1 0.02596(18) 0.02694(18) 0.02188(19) -0.00131(14) 0.00147(14) -0.00276(14)
Rh2 0.02654(18) 0.02011(17) 0.0273(2) 0.00096(14) 0.00230(14) -0.00332(13)
Rh3 0.02511(18) 0.02221(17) 0.0258(2) -0.00126(14) 0.00427(14) 0.00143(13)
Rh4 0.02250(18) 0.02697(18) 0.0317(2) -0.00092(15) 0.00509(15) -0.00764(14)
N1 0.028(2) 0.029(2) 0.026(2) -0.0010(16) -0.0026(16) -0.0005(16)
N2 0.025(2) 0.037(2) 0.043(3) 0.0019(19) 0.0061(18) 0.0030(17)
N3 0.027(2) 0.032(2) 0.027(2) 0.0011(16) 0.0020(16) -0.0032(16)
N4 0.026(2) 0.029(2) 0.033(2) -0.0017(17) 0.0060(17) -0.0058(16)
N5 0.029(2) 0.0251(19) 0.023(2) 0.0033(15) 0.0062(16) -0.0038(15)
N6 0.029(2) 0.0259(19) 0.028(2) -0.0024(16) 0.0088(16) -0.0029(15)
O1 0.0294(17) 0.0285(16) 0.0267(18) 0.0005(13) 0.0043(14) -0.0008(13)
O2 0.0288(17) 0.0312(17) 0.0291(18) 0.0068(14) 0.0072(14) -0.0019(13)
O3 0.0270(16) 0.0300(17) 0.0308(19) 0.0007(14) 0.0046(14) -0.0020(13)
O4 0.0353(18) 0.0245(16) 0.041(2) 0.0029(14) 0.0120(16) -0.0022(14)
O5 0.049(3) 0.089(4) 0.073(3) 0.017(3) 0.021(2) -0.009(2)
O6 0.109(4) 0.055(3) 0.077(4) 0.006(3) -0.027(3) 0.017(3)
O7 0.116(5) 0.056(3) 0.065(3) -0.013(2) 0.007(3) -0.029(3)
O8 0.103(4) 0.064(3) 0.051(3) -0.010(2) 0.008(3) -0.008(3)
O9 0.269(10) 0.125(6) 0.066(4) -0.044(4) 0.072(5) -0.132(6)
O10 0.133(7) 0.151(8) 0.276(13) 0.107(8) -0.040(8) 0.036(6)
O11 0.057(3) 0.063(3) 0.057(3) -0.003(2) -0.001(2) 0.013(2)
O12 0.071(3) 0.060(3) 0.098(4) -0.017(3) 0.024(3) 0.023(3)
O13 0.041(2) 0.072(3) 0.106(4) -0.013(3) 0.017(3) -0.004(2)
O14 0.040(2) 0.082(3) 0.061(3) 0.003(2) 0.025(2) 0.005(2)
O15 0.063(3) 0.121(5) 0.069(4) -0.038(3) 0.032(3) -0.019(3)
O16 0.074(3) 0.060(3) 0.093(4) 0.006(3) 0.038(3) -0.017(3)
S1 0.0485(8) 0.0371(7) 0.0456(9) -0.0004(6) 0.0032(7) -0.0041(6)
S2 0.1032(16) 0.0656(12) 0.0561(12) 0.0151(9) -0.0166(11) -0.0381(11)
S3 0.0411(8) 0.0493(8) 0.0556(10) -0.0051(7) 0.0102(7) 0.0088(6)
S4 0.0399(8) 0.0616(9) 0.0502(9) -0.0051(7) 0.0196(7) -0.0089(7)
F1 0.153(5) 0.068(3) 0.066(3) 0.021(2) 0.025(3) -0.018(3)
F2 0.059(3) 0.253(8) 0.132(5) -0.026(5) 0.050(3) -0.036(4)
F3 0.115(4) 0.082(3) 0.062(3) -0.019(2) 0.002(3) 0.011(3)
F4 0.197(8) 0.301(11) 0.085(5) 0.046(6) 0.028(5) -0.139(8)
F5 0.172(9) 0.359(16) 0.250(12) 0.114(12) 0.084(8) 0.113(10)
F6 0.197(9) 0.253(10) 0.174(8) -0.078(7) 0.033(6) -0.163(8)
F7 0.117(4) 0.062(2) 0.060(3) 0.004(2) 0.039(3) 0.017(2)
F8 0.168(6) 0.133(5) 0.094(4) 0.057(4) 0.031(4) 0.074(5)
F9 0.124(4) 0.053(3) 0.136(5) 0.003(3) 0.073(4) -0.010(3)
F10 0.152(6) 0.064(3) 0.195(7) 0.033(4) 0.027(5) 0.010(4)
F11 0.150(6) 0.135(5) 0.079(4) 0.011(4) -0.026(4) 0.030(4)
F12 0.062(3) 0.127(5) 0.192(7) 0.004(4) 0.003(4) 0.035(3)
C1 0.035(3) 0.034(3) 0.034(3) 0.008(2) 0.002(2) -0.002(2)
C2 0.040(3) 0.031(3) 0.058(4) 0.012(2) -0.001(3) 0.004(2)
C3 0.032(3) 0.029(3) 0.053(4) -0.002(2) -0.001(2) 0.005(2)
C4 0.039(3) 0.034(3) 0.036(3) -0.002(2) 0.002(2) 0.001(2)
C5 0.028(2) 0.030(2) 0.024(2) -0.0043(19) 0.0021(19) -0.0050(19)
C6 0.034(3) 0.032(2) 0.028(3) 0.001(2) 0.007(2) -0.002(2)
C7 0.027(2) 0.026(2) 0.022(2) 0.0005(18) 0.0001(18) -0.0048(18)
C8 0.026(2) 0.024(2) 0.027(2) -0.0019(18) -0.0006(19) -0.0021(17)
C9 0.034(3) 0.060(4) 0.050(4) 0.006(3) 0.014(3) 0.002(3)
C10 0.029(3) 0.105(6) 0.085(6) 0.016(5) 0.023(3) 0.005(3)
C11 0.027(3) 0.103(6) 0.073(5) 0.019(4) -0.001(3) 0.009(3)
C12 0.031(3) 0.062(4) 0.053(4) 0.013(3) -0.006(3) 0.006(3)
C13 0.029(3) 0.039(3) 0.041(3) 0.004(2) 0.001(2) 0.003(2)
C14 0.034(3) 0.031(2) 0.028(3) 0.0040(19) 0.004(2) 0.001(2)
C15 0.023(2) 0.024(2) 0.033(3) -0.0035(18) 0.0021(19) -0.0003(17)
C16 0.028(2) 0.030(2) 0.028(3) -0.0017(19) 0.0045(19) -0.0063(19)
C17 0.029(2) 0.030(2) 0.038(3) -0.001(2) 0.007(2) -0.0056(19)
C18 0.026(2) 0.030(2) 0.033(3) 0.004(2) 0.002(2) -0.0014(19)
C19 0.037(3) 0.028(2) 0.043(3) 0.006(2) -0.002(2) -0.010(2)
C20 0.031(3) 0.034(3) 0.044(3) 0.007(2) -0.005(2) -0.005(2)
C21 0.024(2) 0.028(2) 0.028(3) -0.0033(18) 0.0059(18) -0.0013(18)
C22 0.024(2) 0.029(2) 0.037(3) -0.003(2) 0.007(2) -0.0037(18)
C23 0.039(3) 0.031(3) 0.037(3) -0.008(2) 0.019(2) -0.006(2)
C24 0.039(3) 0.032(3) 0.034(3) -0.001(2) 0.014(2) -0.009(2)
C25 0.089(8) 0.028(6) 0.033(7) -0.014(5) 0.027(6) -0.015(5)
C26 0.096(11) 0.046(6) 0.035(6) -0.003(5) 0.009(7) 0.020(7)
C27 0.051(6) 0.054(8) 0.039(6) -0.014(6) -0.003(5) 0.018(6)
C28 0.026(5) 0.040(5) 0.022(5) 0.004(4) 0.001(4) 0.005(4)
C29 0.034(5) 0.030(5) 0.035(5) -0.015(4) 0.007(4) -0.017(4)
C30 0.183(19) 0.057(9) 0.085(11) -0.028(8) 0.029(12) -0.072(11)
C31 0.164(17) 0.099(12) 0.068(10) 0.006(8) 0.025(10) 0.084(12)
C32 0.050(7) 0.180(17) 0.052(8) -0.022(9) 0.024(6) 0.009(9)
C33 0.126(12) 0.069(8) 0.024(6) 0.009(5) 0.029(7) -0.013(8)
C34 0.043(6) 0.112(11) 0.046(7) -0.049(7) 0.002(5) -0.013(6)
C25' 0.058(9) 0.035(9) 0.040(10) -0.009(7) 0.007(8) -0.012(7)
C26' 0.046(8) 0.032(8) 0.058(12) -0.021(8) 0.005(8) 0.012(7)
C27' 0.086(14) 0.038(9) 0.049(11) -0.014(8) 0.048(10) 0.006(10)
C28' 0.091(14) 0.045(10) 0.048(10) -0.027(8) -0.026(10) 0.037(10)
C29' 0.043(9) 0.081(12) 0.049(10) -0.024(10) 0.009(8) -0.011(9)
C30' 0.13(2) 0.053(11) 0.086(16) -0.030(10) 0.044(14) -0.026(12)
C31' 0.054(11) 0.15(2) 0.088(16) -0.061(15) 0.012(10) 0.056(12)
C32' 0.16(2) 0.105(18) 0.15(2) -0.020(17) 0.12(2) -0.037(17)
C33' 0.25(3) 0.13(2) 0.070(16) -0.011(15) -0.07(2) 0.07(2)
C34' 0.064(13) 0.12(2) 0.20(3) -0.089(19) -0.037(16) -0.014(13)
C35 0.043(3) 0.023(2) 0.044(3) 0.005(2) 0.012(2) -0.008(2)
C36 0.035(3) 0.023(2) 0.043(3) 0.010(2) 0.006(2) -0.0026(19)
C37 0.042(3) 0.021(2) 0.038(3) 0.007(2) 0.007(2) 0.0025(19)
C38 0.044(3) 0.020(2) 0.038(3) 0.000(2) 0.008(2) -0.001(2)
C39 0.044(3) 0.021(2) 0.045(3) -0.001(2) 0.004(2) -0.009(2)
C40 0.036(3) 0.050(4) 0.096(6) 0.010(3) 0.014(3) -0.010(3)
C41 0.061(4) 0.047(3) 0.040(3) 0.017(3) 0.011(3) 0.003(3)
C42 0.042(3) 0.052(3) 0.049(4) 0.005(3) 0.000(3) 0.007(3)
C43 0.050(3) 0.036(3) 0.047(4) -0.008(2) 0.011(3) 0.002(2)
C44 0.063(4) 0.040(3) 0.067(5) -0.006(3) -0.012(3) -0.015(3)
C45 0.054(3) 0.028(3) 0.031(3) -0.003(2) 0.000(2) 0.003(2)
C46 0.040(3) 0.046(3) 0.031(3) -0.008(2) -0.007(2) -0.003(2)
C47 0.037(3) 0.041(3) 0.028(3) -0.003(2) -0.005(2) 0.007(2)
C48 0.046(3) 0.030(3) 0.027(3) -0.003(2) 0.000(2) 0.006(2)
C49 0.044(3) 0.034(3) 0.027(3) -0.005(2) 0.003(2) 0.005(2)
C50 0.105(6) 0.031(3) 0.054(4) -0.004(3) 0.014(4) 0.007(3)
C51 0.050(4) 0.064(4) 0.055(4) -0.006(3) 0.003(3) -0.026(3)
C52 0.042(3) 0.086(5) 0.051(4) -0.001(3) -0.003(3) 0.033(3)
C53 0.081(5) 0.033(3) 0.042(4) 0.008(3) 0.002(3) 0.009(3)
C54 0.068(4) 0.062(4) 0.035(3) -0.002(3) 0.024(3) 0.011(3)
C55 0.026(3) 0.052(3) 0.051(4) -0.015(3) 0.008(2) -0.018(2)
C56 0.027(3) 0.040(3) 0.065(4) 0.003(3) 0.017(3) -0.014(2)
C57 0.039(3) 0.065(4) 0.029(3) -0.003(3) 0.015(2) -0.019(3)
C58 0.025(3) 0.040(3) 0.065(4) -0.005(3) 0.017(3) -0.006(2)
C59 0.018(2) 0.054(3) 0.062(4) 0.009(3) 0.008(2) -0.007(2)
C60 0.064(5) 0.112(6) 0.072(5) -0.050(5) 0.022(4) -0.058(5)
C61 0.064(5) 0.038(4) 0.132(8) 0.025(4) 0.025(5) -0.005(3)
C62 0.078(5) 0.168(9) 0.035(4) -0.002(5) 0.018(4) -0.044(6)
C63 0.057(4) 0.059(4) 0.120(7) -0.032(4) 0.043(4) -0.009(3)
C64 0.048(4) 0.106(6) 0.077(5) 0.045(5) 0.006(4) 0.002(4)
C65 0.056(4) 0.073(5) 0.054(4) -0.008(4) 0.012(3) -0.010(4)
C66 0.112(9) 0.188(13) 0.055(6) 0.023(7) -0.006(6) -0.012(9)
C67 0.075(5) 0.040(4) 0.108(7) 0.033(4) -0.003(5) 0.009(3)
C68 0.051(4) 0.055(5) 0.129(9) 0.000(5) 0.003(5) 0.004(3)
C69 0.086(6) 0.069(5) 0.068(5) -0.001(4) 0.022(4) 0.001(4)
C70 0.152(11) 0.116(9) 0.236(14) 0.036(10) 0.085(11) 0.014(9)
Cl1 0.0886(14) 0.0837(13) 0.0610(12) -0.0127(10) 0.0098(10) -0.0345(11)
Cl2 0.159(3) 0.0815(17) 0.158(3) 0.0364(18) 0.033(2) 0.0105(18)
Cl3 0.136(3) 0.491(10) 0.079(2) -0.047(4) 0.041(2) 0.054(4)
Cl4 0.320(8) 0.239(6) 0.218(6) -0.088(5) -0.056(5) 0.131(6)

loop_
_atom_type_symbol
_atom_type_description
_atom_type_scat_dispersion_real
_atom_type_scat_dispersion_imag
_atom_type_scat_source
C C 0.0033 0.0016 'International Tables Vol C Tables 4.2.6.8 and 6.1.1.4'
H H 0.0000 0.0000 'International Tables Vol C Tables 4.2.6.8 and 6.1.1.4'
N N 0.0061 0.0033 'International Tables Vol C Tables 4.2.6.8 and 6.1.1.4'
O O 0.0106 0.0060 'International Tables Vol C Tables 4.2.6.8 and 6.1.1.4'
F F 0.0171 0.0103 'International Tables Vol C Tables 4.2.6.8 and 6.1.1.4'
S S 0.1246 0.1234 'International Tables Vol C Tables 4.2.6.8 and 6.1.1.4'
Rh Rh -1.1178 0.9187 'International Tables Vol C Tables 4.2.6.8 and 6.1.1.4'
Cl Cl 0.1484 0.1585 'International Tables Vol C Tables 4.2.6.8 and 6.1.1.4'

loop_
_geom_angle_atom_site_label_1
_geom_angle_atom_site_label_2
_geom_angle_atom_site_label_3
_geom_angle
C7 Rh1 N1 77.77(17)
C7 Rh1 N3 87.37(16)
N1 Rh1 N3 89.02(15)
C7 Rh1 C25 97.62(16)
N1 Rh1 C25 127.98(19)
N3 Rh1 C25 142.94(19)
C7 Rh1 C26' 121.3(2)
N1 Rh1 C26' 159.35(17)
N3 Rh1 C26' 98.99(17)
C7 Rh1 C27' 159.49(19)
N1 Rh1 C27' 122.00(19)
N3 Rh1 C27' 97.64(15)
C26' Rh1 C27' 38.30(7)
C7 Rh1 C25' 97.95(17)
N1 Rh1 C25' 139.42(19)
N3 Rh1 C25' 131.40(19)
C26' Rh1 C25' 38.27(7)
C27' Rh1 C25' 63.90(11)
C7 Rh1 C29 121.21(17)
N1 Rh1 C29 100.80(15)
N3 Rh1 C29 151.05(16)
C25 Rh1 C29 38.03(7)
C7 Rh1 C28' 144.01(18)
N1 Rh1 C28' 96.32(16)
N3 Rh1 C28' 128.34(17)
C26' Rh1 C28' 63.80(11)
C27' Rh1 C28' 38.03(7)
C25' Rh1 C28' 63.59(11)
C7 Rh1 C29' 108.66(17)
N1 Rh1 C29' 104.54(17)
N3 Rh1 C29' 160.70(15)
C26' Rh1 C29' 63.77(11)
C27' Rh1 C29' 63.61(11)
C25' Rh1 C29' 37.99(7)
C28' Rh1 C29' 37.85(7)
C7 Rh1 C26 108.88(19)
N1 Rh1 C26 163.54(16)
N3 Rh1 C26 106.06(18)
C25 Rh1 C26 37.67(7)
C29 Rh1 C26 62.78(10)
C7 Rh1 C28 158.22(17)
N1 Rh1 C28 106.37(17)
N3 Rh1 C28 113.81(16)
C25 Rh1 C28 62.62(10)
C29 Rh1 C28 37.32(7)
C26 Rh1 C28 61.84(10)
C35 Rh2 N5 128.71(18)
C35 Rh2 C39 39.3(2)
N5 Rh2 C39 165.81(18)
C35 Rh2 C37 65.7(2)
N5 Rh2 C37 103.29(17)
C39 Rh2 C37 66.1(2)
C35 Rh2 C36 39.2(2)
N5 Rh2 C36 99.37(17)
C39 Rh2 C36 66.4(2)
C37 Rh2 C36 39.65(19)
C35 Rh2 C38 65.6(2)
N5 Rh2 C38 136.74(18)
C39 Rh2 C38 39.1(2)
C37 Rh2 C38 39.5(2)
C36 Rh2 C38 66.4(2)
C35 Rh2 O2 102.86(17)
N5 Rh2 O2 84.23(14)
C39 Rh2 O2 104.92(17)
C37 Rh2 O2 168.56(16)
C36 Rh2 O2 131.30(16)
C38 Rh2 O2 136.66(17)
C35 Rh2 O1 143.11(17)
N5 Rh2 O1 84.62(13)
C39 Rh2 O1 109.27(17)
C37 Rh2 O1 128.25(17)
C36 Rh2 O1 167.79(17)
C38 Rh2 O1 102.77(16)
O2 Rh2 O1 60.36(12)
C35 Rh2 C8 127.29(18)
N5 Rh2 C8 82.00(14)
C39 Rh2 C8 111.40(18)
C37 Rh2 C8 158.17(18)
C36 Rh2 C8 161.44(17)
C38 Rh2 C8 124.53(18)
O2 Rh2 C8 30.17(13)
O1 Rh2 C8 30.26(14)
C15 Rh3 N2 78.28(17)
C15 Rh3 C45 108.98(19)
N2 Rh3 C45 103.96(19)
C15 Rh3 N6 90.05(16)
N2 Rh3 N6 86.97(16)
C45 Rh3 N6 159.48(18)
C15 Rh3 C47 116.3(2)
N2 Rh3 C47 163.36(19)
C45 Rh3 C47 64.8(2)
N6 Rh3 C47 100.38(18)
C15 Rh3 C46 95.3(2)
N2 Rh3 C46 137.86(19)
C45 Rh3 C46 38.5(2)
N6 Rh3 C46 135.00(18)
C47 Rh3 C46 38.4(2)
C15 Rh3 C48 154.84(19)
N2 Rh3 C48 126.33(19)
C45 Rh3 C48 63.60(19)
N6 Rh3 C48 95.92(17)
C47 Rh3 C48 38.6(2)
C46 Rh3 C48 63.6(2)
C15 Rh3 C49 146.55(18)
N2 Rh3 C49 99.60(18)
C45 Rh3 C49 38.5(2)
N6 Rh3 C49 123.34(17)
C47 Rh3 C49 63.9(2)
C46 Rh3 C49 63.7(2)
C48 Rh3 C49 36.97(18)
N4 Rh4 C55 165.9(2)
N4 Rh4 C56 128.9(2)
C55 Rh4 C56 39.7(2)
N4 Rh4 C59 136.2(2)
C55 Rh4 C59 39.0(2)
C56 Rh4 C59 65.8(2)
N4 Rh4 C58 103.99(19)
C55 Rh4 C58 65.1(2)
C56 Rh4 C58 65.2(2)
C59 Rh4 C58 38.6(2)
N4 Rh4 C57 100.49(18)
C55 Rh4 C57 65.5(2)
C56 Rh4 C57 38.8(2)
C59 Rh4 C57 65.2(2)
C58 Rh4 C57 38.8(2)
N4 Rh4 O3 83.19(14)
C55 Rh4 O3 110.31(19)
C56 Rh4 O3 144.77(19)
C59 Rh4 O3 102.90(18)
C58 Rh4 O3 127.37(19)
C57 Rh4 O3 166.1(2)
N4 Rh4 O4 82.79(14)
C55 Rh4 O4 106.94(18)
C56 Rh4 O4 104.54(18)
C59 Rh4 O4 138.2(2)
C58 Rh4 O4 169.73(17)
C57 Rh4 O4 133.0(2)
O3 Rh4 O4 60.47(12)
N4 Rh4 C16 79.28(15)
C55 Rh4 C16 114.27(19)
C56 Rh4 C16 129.91(19)
C59 Rh4 C16 126.1(2)
C58 Rh4 C16 157.7(2)
C57 Rh4 C16 163.3(2)
O3 Rh4 C16 30.41(13)
O4 Rh4 C16 30.26(14)
C1 N1 C5 119.0(4)
C1 N1 Rh1 125.5(4)
C5 N1 Rh1 115.3(3)
C9 N2 C13 118.7(5)
C9 N2 Rh3 126.2(4)
C13 N2 Rh3 115.0(3)
C17 N3 C20 117.0(4)
C17 N3 Rh1 121.8(3)
C20 N3 Rh1 121.0(3)
C19 N4 C18 117.2(4)
C19 N4 Rh4 120.6(3)
C18 N4 Rh4 122.0(3)
C24 N5 C21 116.8(4)
C24 N5 Rh2 120.6(3)
C21 N5 Rh2 122.3(3)
C22 N6 C23 116.0(4)
C22 N6 Rh3 123.1(3)
C23 N6 Rh3 120.9(3)
C8 O1 Rh2 90.7(3)
C8 O2 Rh2 90.9(3)
C16 O3 Rh4 90.9(3)
C16 O4 Rh4 90.6(3)
O7 S1 O6 116.9(3)
O7 S1 O5 114.9(4)
O6 S1 O5 111.7(3)
O7 S1 C65 104.5(3)
O6 S1 C65 104.9(4)
O5 S1 C65 101.9(3)
O9 S2 O8 114.4(4)
O9 S2 O10 115.7(7)
O8 S2 O10 113.4(6)
O9 S2 C66 104.3(7)
O8 S2 C66 105.2(4)
O10 S2 C66 102.1(7)
O11 S3 O12 115.8(3)
O11 S3 O13 115.2(3)
O12 S3 O13 114.8(3)
O11 S3 C67 104.3(3)
O12 S3 C67 101.2(3)
O13 S3 C67 102.6(4)
O14 S4 O15 114.9(3)
O14 S4 O16 114.6(3)
O15 S4 O16 115.4(3)
O14 S4 C68 104.1(4)
O15 S4 C68 103.1(4)
O16 S4 C68 102.3(4)
N1 C1 C2 121.1(5)
C3 C2 C1 120.1(5)
C2 C3 C4 118.2(5)
C3 C4 C5 120.8(5)
N1 C5 C4 120.7(5)
N1 C5 C6 113.0(4)
C4 C5 C6 126.3(5)
C7 C6 C5 119.1(5)
C6 C7 C8 117.9(4)
C6 C7 Rh1 114.7(3)
C8 C7 Rh1 127.0(3)
O2 C8 O1 117.7(4)
O2 C8 C7 121.2(4)
O1 C8 C7 121.0(4)
O2 C8 Rh2 58.9(2)
O1 C8 Rh2 59.0(2)
C7 C8 Rh2 172.6(3)
N2 C9 C10 121.6(6)
C9 C10 C11 120.0(6)
C12 C11 C10 119.7(6)
C11 C12 C13 119.9(6)
N2 C13 C12 120.1(5)
N2 C13 C14 113.8(4)
C12 C13 C14 126.1(5)
C15 C14 C13 117.8(5)
C14 C15 C16 117.3(4)
C14 C15 Rh3 115.1(4)
C16 C15 Rh3 127.4(3)
O4 C16 O3 117.3(4)
O4 C16 C15 121.2(4)
O3 C16 C15 121.5(4)
O4 C16 Rh4 59.1(2)
O3 C16 Rh4 58.7(2)
C15 C16 Rh4 169.4(3)
N3 C17 C18 121.0(4)
N4 C18 C17 121.6(4)
N4 C19 C20 121.6(5)
N3 C20 C19 121.5(5)
N5 C21 C22 120.8(4)
N6 C22 C21 122.6(4)
N6 C23 C24 121.7(5)
N5 C24 C23 121.9(5)
C26 C25 C29 108.0
C26 C25 C30 126.0
C29 C25 C30 126.0
C26 C25 Rh1 73.16(13)
C29 C25 Rh1 71.56(13)
C30 C25 Rh1 121.05(12)
C25 C26 C27 108.0
C25 C26 C31 126.0
C27 C26 C31 126.0
C25 C26 Rh1 69.17(12)
C27 C26 Rh1 73.35(13)
C31 C26 Rh1 123.10(12)
C28 C27 C26 108.0
C28 C27 C32 126.0
C26 C27 C32 126.0
C28 C27 Rh1 70.81(12)
C26 C27 Rh1 69.82(12)
C32 C27 Rh1 124.93(12)
C29 C28 C27 108.0
C29 C28 C33 126.0
C27 C28 C33 126.0
C29 C28 Rh1 69.03(12)
C27 C28 Rh1 72.55(13)
C33 C28 Rh1 124.06(12)
C28 C29 C25 108.0
C28 C29 C34 126.0
C25 C29 C34 126.0
C28 C29 Rh1 73.65(13)
C25 C29 Rh1 70.41(13)
C34 C29 Rh1 121.63(12)
C29' C25' C26' 108.0
C29' C25' C30' 126.0
C26' C25' C30' 126.0
C29' C25' Rh1 71.69(13)
C26' C25' Rh1 70.37(13)
C30' C25' Rh1 123.58(12)
C25' C26' C27' 108.0
C25' C26' C31' 126.0
C27' C26' C31' 126.0
C25' C26' Rh1 71.36(13)
C27' C26' Rh1 71.24(13)
C31' C26' Rh1 123.07(12)
C28' C27' C26' 108.0
C28' C27' C32' 126.0
C26' C27' C32' 126.0
C28' C27' Rh1 71.71(13)
C26' C27' Rh1 70.46(13)
C32' C27' Rh1 123.47(12)
C27' C28' C29' 108.0
C27' C28' C33' 126.0
C29' C28' C33' 126.0
C27' C28' Rh1 70.26(13)
C29' C28' Rh1 71.14(13)
C33' C28' Rh1 124.22(12)
C25' C29' C28' 108.0
C25' C29' C34' 126.0
C28' C29' C34' 126.0
C25' C29' Rh1 70.33(13)
C28' C29' Rh1 71.01(13)
C34' C29' Rh1 124.29(12)
C39 C35 C36 109.7(5)
C39 C35 C40 125.7(5)
C36 C35 C40 124.5(5)
C39 C35 Rh2 70.6(3)
C36 C35 Rh2 71.2(3)
C40 C35 Rh2 121.4(4)
C35 C36 C37 106.5(5)
C35 C36 C41 126.8(5)
C37 C36 C41 126.6(5)
C35 C36 Rh2 69.5(3)
C37 C36 Rh2 70.1(3)
C41 C36 Rh2 125.6(4)
C38 C37 C36 108.1(4)
C38 C37 C42 124.6(5)
C36 C37 C42 127.2(5)
C38 C37 Rh2 70.5(3)
C36 C37 Rh2 70.3(3)
C42 C37 Rh2 127.3(4)
C39 C38 C37 107.8(5)
C39 C38 C43 128.1(5)
C37 C38 C43 124.1(5)
C39 C38 Rh2 69.7(3)
C37 C38 Rh2 70.0(3)
C43 C38 Rh2 125.1(4)
C35 C39 C38 107.8(5)
C35 C39 C44 125.5(5)
C38 C39 C44 126.6(6)
C35 C39 Rh2 70.1(3)
C38 C39 Rh2 71.2(3)
C44 C39 Rh2 127.3(4)
C46 C45 C49 108.8(5)
C46 C45 C50 126.0(6)
C49 C45 C50 124.3(5)
C46 C45 Rh3 72.6(3)
C49 C45 Rh3 74.5(3)
C50 C45 Rh3 127.9(4)
C45 C46 C47 107.6(5)
C45 C46 C51 126.7(5)
C47 C46 C51 125.8(5)
C45 C46 Rh3 68.9(3)
C47 C46 Rh3 70.0(3)
C51 C46 Rh3 127.7(4)
C46 C47 C48 107.6(5)
C46 C47 C52 125.1(6)
C48 C47 C52 126.9(5)
C46 C47 Rh3 71.6(3)
C48 C47 Rh3 73.3(3)
C52 C47 Rh3 126.4(4)
C49 C48 C47 108.4(5)
C49 C48 C53 125.4(5)
C47 C48 C53 126.2(5)
C49 C48 Rh3 71.6(3)
C47 C48 Rh3 68.1(3)
C53 C48 Rh3 126.1(4)
C48 C49 C45 107.3(5)
C48 C49 C54 126.3(5)
C45 C49 C54 126.3(5)
C48 C49 Rh3 71.4(3)
C45 C49 Rh3 67.1(3)
C54 C49 Rh3 130.1(4)
C59 C55 C56 107.8(5)
C59 C55 C60 126.4(7)
C56 C55 C60 125.7(6)
C59 C55 Rh4 70.8(3)
C56 C55 Rh4 70.3(3)
C60 C55 Rh4 126.8(4)
C57 C56 C55 107.3(5)
C57 C56 C61 126.3(7)
C55 C56 C61 126.4(6)
C57 C56 Rh4 70.9(3)
C55 C56 Rh4 70.0(3)
C61 C56 Rh4 124.1(4)
C56 C57 C58 108.2(5)
C56 C57 C62 125.8(7)
C58 C57 C62 125.9(7)
C56 C57 Rh4 70.3(3)
C58 C57 Rh4 70.5(3)
C62 C57 Rh4 126.6(4)
C59 C58 C57 108.7(5)
C59 C58 C63 125.6(6)
C57 C58 C63 125.6(6)
C59 C58 Rh4 70.6(3)
C57 C58 Rh4 70.7(3)
C63 C58 Rh4 127.4(4)
C58 C59 C55 108.0(5)
C58 C59 C64 124.2(6)
C55 C59 C64 127.7(7)
C58 C59 Rh4 70.7(3)
C55 C59 Rh4 70.2(3)
C64 C59 Rh4 122.7(4)
F1 C65 F2 106.5(7)
F1 C65 F3 105.8(6)
F2 C65 F3 105.8(7)
F1 C65 S1 113.9(5)
F2 C65 S1 112.4(6)
F3 C65 S1 111.8(5)
F4 C66 F6 106.2(12)
F4 C66 F5 101.6(12)
F6 C66 F5 102.5(11)
F4 C66 S2 118.6(8)
F6 C66 S2 115.0(10)
F5 C66 S2 111.0(11)
F8 C67 F9 105.8(6)
F8 C67 F7 103.7(7)
F9 C67 F7 103.7(7)
F8 C67 S3 114.5(6)
F9 C67 S3 113.7(6)
F7 C67 S3 114.2(4)
F11 C68 F10 106.0(9)
F11 C68 F12 110.3(8)
F10 C68 F12 106.5(7)
F11 C68 S4 111.9(6)
F10 C68 S4 112.4(7)
F12 C68 S4 109.6(7)
Cl2 C69 Cl1 112.3(5)
Cl3 C70 Cl4 110.9(9)

loop_
_geom_bond_atom_site_label_1
_geom_bond_atom_site_label_2
_geom_bond_distance
Rh1 C7 2.053(5)
Rh1 N1 2.113(4)
Rh1 N3 2.115(4)
Rh1 C25 2.169(3)
Rh1 C26' 2.169(4)
Rh1 C27' 2.179(4)
Rh1 C25' 2.182(3)
Rh1 C29 2.184(3)
Rh1 C28' 2.198(3)
Rh1 C29' 2.200(3)
Rh1 C26 2.221(4)
Rh1 C28 2.244(3)
Rh2 C35 2.113(5)
Rh2 N5 2.119(4)
Rh2 C39 2.119(5)
Rh2 C37 2.133(5)
Rh2 C36 2.136(5)
Rh2 C38 2.139(5)
Rh2 O2 2.162(3)
Rh2 O1 2.164(3)
Rh2 C8 2.524(5)
Rh3 C15 2.044(5)
Rh3 N2 2.103(4)
Rh3 C45 2.130(5)
Rh3 N6 2.133(4)
Rh3 C47 2.156(5)
Rh3 C46 2.177(5)
Rh3 C48 2.225(5)
Rh3 C49 2.228(5)
Rh4 N4 2.123(4)
Rh4 C55 2.124(5)
Rh4 C56 2.129(5)
Rh4 C59 2.132(5)
Rh4 C58 2.133(5)
Rh4 C57 2.136(5)
Rh4 O3 2.168(3)
Rh4 O4 2.178(3)
Rh4 C16 2.537(5)
N1 C1 1.345(6)
N1 C5 1.353(6)
N2 C9 1.338(7)
N2 C13 1.357(7)
N3 C17 1.338(6)
N3 C20 1.346(6)
N4 C19 1.331(6)
N4 C18 1.337(6)
N5 C24 1.333(6)
N5 C21 1.347(6)
N6 C22 1.331(6)
N6 C23 1.349(6)
O1 C8 1.272(5)
O2 C8 1.268(6)
O3 C16 1.285(6)
O4 C16 1.279(6)
O5 S1 1.436(5)
O6 S1 1.425(5)
O7 S1 1.403(5)
O8 S2 1.402(5)
O9 S2 1.377(6)
O10 S2 1.419(8)
O11 S3 1.415(5)
O12 S3 1.422(5)
O13 S3 1.435(5)
O14 S4 1.430(4)
O15 S4 1.432(5)
O16 S4 1.437(5)
S1 C65 1.772(7)
S2 C66 1.689(13)
S3 C67 1.746(9)
S4 C68 1.795(9)
F1 C65 1.307(9)
F2 C65 1.318(8)
F3 C65 1.352(8)
F4 C66 1.303(12)
F5 C66 1.338(15)
F6 C66 1.317(15)
F7 C67 1.378(9)
F8 C67 1.333(8)
F9 C67 1.348(9)
F10 C68 1.306(9)
F11 C68 1.304(11)
F12 C68 1.327(10)
C1 C2 1.394(8)
C2 C3 1.359(8)
C3 C4 1.373(7)
C4 C5 1.376(7)
C5 C6 1.436(7)
C6 C7 1.336(7)
C7 C8 1.478(6)
C9 C10 1.352(9)
C10 C11 1.373(10)
C11 C12 1.320(9)
C12 C13 1.401(7)
C13 C14 1.441(7)
C14 C15 1.347(6)
C15 C16 1.470(7)
C17 C18 1.385(7)
C19 C20 1.372(7)
C21 C22 1.378(6)
C23 C24 1.370(7)
C25 C26 1.418(2)
C25 C29 1.418(2)
C25 C30 1.507(2)
C26 C27 1.418(2)
C26 C31 1.507(2)
C27 C28 1.418(2)
C27 C32 1.507(2)
C28 C29 1.418(2)
C28 C33 1.507(2)
C29 C34 1.507(2)
C25' C29' 1.426(2)
C25' C26' 1.426(2)
C25' C30' 1.516(2)
C26' C27' 1.426(2)
C26' C31' 1.516(2)
C27' C28' 1.426(2)
C27' C32' 1.516(2)
C28' C29' 1.426(2)
C28' C33' 1.516(2)
C29' C34' 1.516(2)
C35 C39 1.424(8)
C35 C36 1.426(7)
C35 C40 1.501(8)
C36 C37 1.448(7)
C36 C41 1.484(8)
C37 C38 1.444(7)
C37 C42 1.494(7)
C38 C39 1.425(7)
C38 C43 1.483(8)
C39 C44 1.491(8)
C45 C46 1.421(8)
C45 C49 1.439(8)
C45 C50 1.496(7)
C46 C47 1.424(8)
C46 C51 1.502(8)
C47 C48 1.449(8)
C47 C52 1.511(8)
C48 C49 1.412(7)
C48 C53 1.505(7)
C49 C54 1.485(8)
C55 C59 1.419(8)
C55 C56 1.444(9)
C55 C60 1.494(8)
C56 C57 1.417(8)
C56 C61 1.470(8)
C57 C58 1.418(8)
C57 C62 1.489(9)
C58 C59 1.411(9)
C58 C63 1.503(8)
C59 C64 1.491(9)
C69 Cl2 1.720(8)
C69 Cl1 1.730(8)
C70 Cl3 1.632(17)
C70 Cl4 1.697(15)

loop_
_geom_torsion_atom_site_label_1
_geom_torsion_atom_site_label_2
_geom_torsion_atom_site_label_3
_geom_torsion_atom_site_label_4
_geom_torsion
C5 N1 C1 C2 1.7(7)
Rh1 N1 C1 C2 177.2(4)
N1 C1 C2 C3 -0.6(8)
C1 C2 C3 C4 0.0(8)
C2 C3 C4 C5 -0.4(8)
C1 N1 C5 C4 -2.2(7)
Rh1 N1 C5 C4 -178.1(4)
C1 N1 C5 C6 178.6(4)
Rh1 N1 C5 C6 2.7(5)
C3 C4 C5 N1 1.6(7)
C3 C4 C5 C6 -179.3(5)
N1 C5 C6 C7 -0.8(6)
C4 C5 C6 C7 -179.9(5)
C5 C6 C7 C8 -175.4(4)
C5 C6 C7 Rh1 -1.6(6)
Rh2 O2 C8 O1 -5.1(4)
Rh2 O2 C8 C7 171.4(4)
Rh2 O1 C8 O2 5.1(4)
Rh2 O1 C8 C7 -171.4(4)
C6 C7 C8 O2 -31.3(6)
Rh1 C7 C8 O2 155.7(3)
C6 C7 C8 O1 145.1(5)
Rh1 C7 C8 O1 -27.9(6)
C13 N2 C9 C10 0.7(9)
Rh3 N2 C9 C10 175.3(6)
N2 C9 C10 C11 0.7(12)
C9 C10 C11 C12 -0.5(13)
C10 C11 C12 C13 -1.0(12)
C9 N2 C13 C12 -2.2(8)
Rh3 N2 C13 C12 -177.4(4)
C9 N2 C13 C14 175.9(5)
Rh3 N2 C13 C14 0.8(6)
C11 C12 C13 N2 2.4(10)
C11 C12 C13 C14 -175.5(7)
N2 C13 C14 C15 -2.5(7)
C12 C13 C14 C15 175.5(5)
C13 C14 C15 C16 -172.5(4)
C13 C14 C15 Rh3 3.0(6)
Rh4 O4 C16 O3 -8.5(4)
Rh4 O4 C16 C15 167.6(4)
Rh4 O3 C16 O4 8.6(4)
Rh4 O3 C16 C15 -167.6(4)
C14 C15 C16 O4 -34.0(7)
Rh3 C15 C16 O4 151.1(4)
C14 C15 C16 O3 142.0(5)
Rh3 C15 C16 O3 -32.8(6)
C14 C15 C16 Rh4 55(2)
Rh3 C15 C16 Rh4 -120.3(18)
C20 N3 C17 C18 -1.3(7)
Rh1 N3 C17 C18 -176.2(4)
C19 N4 C18 C17 1.5(7)
Rh4 N4 C18 C17 -174.3(4)
N3 C17 C18 N4 -0.8(8)
C18 N4 C19 C20 -0.2(8)
Rh4 N4 C19 C20 175.7(4)
C17 N3 C20 C19 2.6(8)
Rh1 N3 C20 C19 177.6(4)
N4 C19 C20 N3 -2.0(9)
C24 N5 C21 C22 3.2(7)
Rh2 N5 C21 C22 -171.8(3)
C23 N6 C22 C21 -4.4(7)
Rh3 N6 C22 C21 175.3(4)
N5 C21 C22 N6 0.1(7)
C22 N6 C23 C24 5.6(7)
Rh3 N6 C23 C24 -174.2(4)
C21 N5 C24 C23 -2.1(7)
Rh2 N5 C24 C23 173.0(4)
N6 C23 C24 N5 -2.4(8)
C29 C25 C26 C27 0.0
C30 C25 C26 C27 -180.0
Rh1 C25 C26 C27 63.52(13)
C29 C25 C26 C31 180.0
C30 C25 C26 C31 0.0
Rh1 C25 C26 C31 -116.48(13)
C29 C25 C26 Rh1 -63.52(13)
C30 C25 C26 Rh1 116.49(13)
C25 C26 C27 C28 0.0
C31 C26 C27 C28 180.0
Rh1 C26 C27 C28 60.82(13)
C25 C26 C27 C32 -180.0
C31 C26 C27 C32 0.0
Rh1 C26 C27 C32 -119.15(13)
C25 C26 C27 Rh1 -60.83(13)
C31 C26 C27 Rh1 119.17(13)
C26 C27 C28 C29 0.0
C32 C27 C28 C29 180.0
Rh1 C27 C28 C29 60.22(13)
C26 C27 C28 C33 180.0
C32 C27 C28 C33 0.0
Rh1 C27 C28 C33 -119.82(13)
C26 C27 C28 Rh1 -60.19(13)
C32 C27 C28 Rh1 119.77(13)
C27 C28 C29 C25 0.0
C33 C28 C29 C25 -180.0
Rh1 C28 C29 C25 62.44(13)
C27 C28 C29 C34 180.0
C33 C28 C29 C34 0.0
Rh1 C28 C29 C34 -117.55(13)
C27 C28 C29 Rh1 -62.47(13)
C33 C28 C29 Rh1 117.57(13)
C26 C25 C29 C28 0.0
C30 C25 C29 C28 180.0
Rh1 C25 C29 C28 -64.55(13)
C26 C25 C29 C34 -180.0
C30 C25 C29 C34 0.0
Rh1 C25 C29 C34 115.44(13)
C26 C25 C29 Rh1 64.57(13)
C30 C25 C29 Rh1 -115.45(13)
C29' C25' C26' C27' 0.0
C30' C25' C26' C27' -180.0
Rh1 C25' C26' C27' 62.19(13)
C29' C25' C26' C31' 180.0
C30' C25' C26' C31' 0.0
Rh1 C25' C26' C31' -117.82(13)
C29' C25' C26' Rh1 -62.18(13)
C30' C25' C26' Rh1 117.82(13)
C25' C26' C27' C28' 0.0
C31' C26' C27' C28' -180.0
Rh1 C26' C27' C28' 62.26(13)
C25' C26' C27' C32' 180.0
C31' C26' C27' C32' 0.0
Rh1 C26' C27' C32' -117.74(13)
C25' C26' C27' Rh1 -62.27(13)
C31' C26' C27' Rh1 117.75(13)
C26' C27' C28' C29' 0.0
C32' C27' C28' C29' 180.0
Rh1 C27' C28' C29' 61.47(13)
C26' C27' C28' C33' 180.0
C32' C27' C28' C33' 0.0
Rh1 C27' C28' C33' -118.54(13)
C26' C27' C28' Rh1 -61.46(13)
C32' C27' C28' Rh1 118.54(13)
C26' C25' C29' C28' 0.0
C30' C25' C29' C28' 180.0
Rh1 C25' C29' C28' -61.34(13)
C26' C25' C29' C34' 180.0
C30' C25' C29' C34' 0.0
Rh1 C25' C29' C34' 118.67(13)
C26' C25' C29' Rh1 61.34(13)
C30' C25' C29' Rh1 -118.66(13)
C27' C28' C29' C25' 0.0
C33' C28' C29' C25' -180.0
Rh1 C28' C29' C25' 60.91(13)
C27' C28' C29' C34' 180.0
C33' C28' C29' C34' 0.0
Rh1 C28' C29' C34' -119.10(13)
C27' C28' C29' Rh1 -60.91(13)
C33' C28' C29' Rh1 119.10(13)
C39 C35 C36 C37 0.3(5)
C40 C35 C36 C37 176.4(5)
Rh2 C35 C36 C37 60.6(3)
C39 C35 C36 C41 179.9(5)
C40 C35 C36 C41 -4.0(8)
Rh2 C35 C36 C41 -119.7(5)
C39 C35 C36 Rh2 -60.3(3)
C40 C35 C36 Rh2 115.7(5)
C35 C36 C37 C38 0.3(5)
C41 C36 C37 C38 -179.3(5)
Rh2 C36 C37 C38 60.6(3)
C35 C36 C37 C42 177.3(5)
C41 C36 C37 C42 -2.3(8)
Rh2 C36 C37 C42 -122.4(5)
C35 C36 C37 Rh2 -60.3(3)
C41 C36 C37 Rh2 120.1(5)
C36 C37 C38 C39 -0.8(5)
C42 C37 C38 C39 -177.9(5)
Rh2 C37 C38 C39 59.7(3)
C36 C37 C38 C43 -179.9(4)
C42 C37 C38 C43 2.9(8)
Rh2 C37 C38 C43 -119.5(5)
C36 C37 C38 Rh2 -60.5(3)
C42 C37 C38 Rh2 122.4(5)
C36 C35 C39 C38 -0.8(5)
C40 C35 C39 C38 -176.8(5)
Rh2 C35 C39 C38 -61.5(3)
C36 C35 C39 C44 -177.0(5)
C40 C35 C39 C44 7.0(8)
Rh2 C35 C39 C44 122.2(5)
C36 C35 C39 Rh2 60.8(3)
C40 C35 C39 Rh2 -115.3(5)
C37 C38 C39 C35 1.0(5)
C43 C38 C39 C35 -179.9(5)
Rh2 C38 C39 C35 60.8(3)
C37 C38 C39 C44 177.1(5)
C43 C38 C39 C44 -3.7(8)
Rh2 C38 C39 C44 -123.0(5)
C37 C38 C39 Rh2 -59.9(3)
C43 C38 C39 Rh2 119.2(5)
C49 C45 C46 C47 -6.6(6)
C50 C45 C46 C47 -175.9(5)
Rh3 C45 C46 C47 59.6(3)
C49 C45 C46 C51 171.7(5)
C50 C45 C46 C51 2.5(9)
Rh3 C45 C46 C51 -122.1(5)
C49 C45 C46 Rh3 -66.2(4)
C50 C45 C46 Rh3 124.6(6)
C45 C46 C47 C48 6.1(6)
C51 C46 C47 C48 -172.3(5)
Rh3 C46 C47 C48 64.9(3)
C45 C46 C47 C52 179.1(5)
C51 C46 C47 C52 0.7(8)
Rh3 C46 C47 C52 -122.0(5)
C45 C46 C47 Rh3 -58.9(4)
C51 C46 C47 Rh3 122.7(5)
C46 C47 C48 C49 -3.3(6)
C52 C47 C48 C49 -176.1(5)
Rh3 C47 C48 C49 60.6(4)
C46 C47 C48 C53 176.6(5)
C52 C47 C48 C53 3.8(9)
Rh3 C47 C48 C53 -119.5(5)
C46 C47 C48 Rh3 -63.9(3)
C52 C47 C48 Rh3 123.3(5)
C47 C48 C49 C45 -0.8(6)
C53 C48 C49 C45 179.3(5)
Rh3 C48 C49 C45 57.6(4)
C47 C48 C49 C54 175.0(5)
C53 C48 C49 C54 -4.9(9)
Rh3 C48 C49 C54 -126.6(6)
C47 C48 C49 Rh3 -58.4(3)
C53 C48 C49 Rh3 121.7(5)
C46 C45 C49 C48 4.6(6)
C50 C45 C49 C48 174.0(5)
Rh3 C45 C49 C48 -60.4(4)
C46 C45 C49 C54 -171.2(5)
C50 C45 C49 C54 -1.7(9)
Rh3 C45 C49 C54 123.9(6)
C46 C45 C49 Rh3 65.0(4)
C50 C45 C49 Rh3 -125.6(6)
C59 C55 C56 C57 0.1(6)
C60 C55 C56 C57 -176.8(5)
Rh4 C55 C56 C57 61.4(4)
C59 C55 C56 C61 -179.5(5)
C60 C55 C56 C61 3.6(9)
Rh4 C55 C56 C61 -118.2(6)
C59 C55 C56 Rh4 -61.3(3)
C60 C55 C56 Rh4 121.8(6)
C55 C56 C57 C58 -0.2(6)
C61 C56 C57 C58 179.4(5)
Rh4 C56 C57 C58 60.6(4)
C55 C56 C57 C62 177.7(6)
C61 C56 C57 C62 -2.7(9)
Rh4 C56 C57 C62 -121.5(6)
C55 C56 C57 Rh4 -60.8(3)
C61 C56 C57 Rh4 118.8(6)
C56 C57 C58 C59 0.2(6)
C62 C57 C58 C59 -177.6(6)
Rh4 C57 C58 C59 60.7(4)
C56 C57 C58 C63 176.8(5)
C62 C57 C58 C63 -1.1(9)
Rh4 C57 C58 C63 -122.8(6)
C56 C57 C58 Rh4 -60.5(4)
C62 C57 C58 Rh4 121.6(6)
C57 C58 C59 C55 -0.1(6)
C63 C58 C59 C55 -176.7(5)
Rh4 C58 C59 C55 60.6(4)
C57 C58 C59 C64 -177.8(5)
C63 C58 C59 C64 5.7(9)
Rh4 C58 C59 C64 -117.0(5)
C57 C58 C59 Rh4 -60.8(4)
C63 C58 C59 Rh4 122.7(6)
C56 C55 C59 C58 0.0(6)
C60 C55 C59 C58 176.9(5)
Rh4 C55 C59 C58 -60.9(4)
C56 C55 C59 C64 177.5(5)
C60 C55 C59 C64 -5.6(9)
Rh4 C55 C59 C64 116.6(6)
C56 C55 C59 Rh4 60.9(3)
C60 C55 C59 Rh4 -122.2(6)
O7 S1 C65 F1 -61.5(6)
O6 S1 C65 F1 175.1(5)
O5 S1 C65 F1 58.5(6)
O7 S1 C65 F2 59.7(7)
O6 S1 C65 F2 -63.7(7)
O5 S1 C65 F2 179.7(6)
O7 S1 C65 F3 178.6(5)
O6 S1 C65 F3 55.1(6)
O5 S1 C65 F3 -61.5(6)
O9 S2 C66 F4 -56.0(14)
O8 S2 C66 F4 -176.6(12)
O10 S2 C66 F4 64.8(15)
O9 S2 C66 F6 176.8(10)
O8 S2 C66 F6 56.1(11)
O10 S2 C66 F6 -62.4(11)
O9 S2 C66 F5 61.1(11)
O8 S2 C66 F5 -59.6(12)
O10 S2 C66 F5 -178.1(11)
O11 S3 C67 F8 -177.4(6)
O12 S3 C67 F8 -56.8(7)
O13 S3 C67 F8 62.1(7)
O11 S3 C67 F9 -55.6(6)
O12 S3 C67 F9 65.0(6)
O13 S3 C67 F9 -176.1(5)
O11 S3 C67 F7 63.2(6)
O12 S3 C67 F7 -176.2(6)
O13 S3 C67 F7 -57.3(6)
O14 S4 C68 F11 58.9(7)
O15 S4 C68 F11 179.2(6)
O16 S4 C68 F11 -60.8(7)
O14 S4 C68 F10 -60.2(8)
O15 S4 C68 F10 60.0(8)
O16 S4 C68 F10 -179.9(7)
O14 S4 C68 F12 -178.4(6)
O15 S4 C68 F12 -58.1(7)
O16 S4 C68 F12 62.0(7)

loop_
_platon_squeeze_void_nr
_platon_squeeze_void_average_x
_platon_squeeze_void_average_y
_platon_squeeze_void_average_z
_platon_squeeze_void_volume
_platon_squeeze_void_count_electrons
1 0.000 -0.013 0.000 469.3 150.0
2 1.000 -0.017 0.500 469.2 150.2
3 0.275 0.150 0.038 7.0 0.3
4 0.120 0.233 0.246 8.1 -1.3
5 0.120 0.267 0.746 8.1 -1.2
6 0.275 0.350 0.538 7.0 0.2
7 0.725 0.650 0.462 7.0 0.1
8 0.880 0.733 0.254 8.1 -1.2
9 0.880 0.767 0.754 8.1 -1.1
10 0.725 0.850 0.962 7.0 0.3
